data_1532908
loop_
_publ_author_name
'Miyajima, H.'
'Matsubara, S.'
'Miyawaki, R.'
'Hirokawa, K.'

_publ_section_title
;
 Niigataite, Ca Sr Al3 (Si2 O7) (Si O4) O (O H): Sr-analogue of
 clinozoisite, a new member of the epidote group from the Itoigawa-Ohmi
 district, Niigata prefecture, central Japan
;
_journal_name_full 'Journal of Mineralogical and Petrological Sciences'
_journal_page_first 118
_journal_page_last 129
_journal_volume 98
_journal_year 2003
_chemical_formula_sum 'Al2.74 Ca1.28 Fe0.26 H O13 Si3 Sr0.72'
_chemical_name_systematic
;
Ca (Ca0.28 Sr0.72) (Fe0.26 Al2.74) (Si2 O7) (Si O4) O (O H)
;
_space_group_IT_number 11
_symmetry_space_group_name_Hall '-P 2yb'
_symmetry_space_group_name_H-M 'P 1 21/m 1'
_cell_angle_alpha 90
_cell_angle_beta 115.118
_cell_angle_gamma 90
_cell_formula_units_Z 2
_cell_length_a 8.882
_cell_length_b 5.5906
_cell_length_c 10.21
_cell_volume 459.042
_citation_journal_id_ASTM JMPSCA
_cod_data_source_file Miyajima_JMPSCA_2003_1599.cif
_cod_data_source_block H1Al2.74Ca1.28Fe0.26O13Si3Sr0.72
_cod_original_formula_sum 'H1 Al2.74 Ca1.28 Fe0.26 O13 Si3 Sr0.72'
_cod_database_code 1532908

loop_
_symmetry_equiv_pos_as_xyz
x,y,z
-x,y+1/2,-z
-x,-y,-z
x,-y-1/2,z

loop_
_atom_site_label
_atom_site_type_symbol
_atom_site_fract_x
_atom_site_fract_y
_atom_site_fract_z
_atom_site_occupancy
_atom_site_U_iso_or_equiv
O6 O-2 0.0594 0.75 0.3997 1 0.0
Si2 Si+4 0.68025 0.25 0.27702 1 0.0
O3 O-2 0.7879 0.0124 0.3483 1 0.0
O10 O-2 0.0736 0.25 0.4234 1 0.0
Ca1 Ca+2 0.76449 0.75 0.15723 1 0.0
H1 H+1 0.037 0.25 0.333 1 0.0
Ca2 Ca+2 0.59833 0.75 0.42171 0.28 0.0
O4 O-2 0.0535 0.25 0.1301 1 0.0
Si1 Si+4 0.33742 0.75 0.04542 1 0.0
Al3 Al+3 0.28705 0.25 0.22059 0.807 0.0
Al1 Al+3 0 0 0 0.958 0.0
O1 O-2 0.2346 0.9966 0.0462 1 0.0
Fe1 Fe+3 0 0 0 0.042 0.0
O9 O-2 0.649 0.25 0.1087 1 0.0
O2 O-2 0.2966 0.9858 0.3465 1 0.0
Si3 Si+4 0.17874 0.75 0.31274 1 0.0
O5 O-2 0.0369 0.75 0.1426 1 0.0
O8 O-2 0.5105 0.25 0.2948 1 0.0
Fe3 Fe+3 0.28705 0.25 0.22059 0.193 0.0
Sr1 Sr+2 0.59833 0.75 0.42171 0.72 0.0
O7 O-2 0.5171 0.75 0.1692 1 0.0
Fe2 Fe+3 0 0 0.5 0.025 0.0
Al2 Al+3 0 0 0.5 0.975 0.0
